data_4301802
loop_
_publ_author_name
'Priyabrata Banerjee'
'Anna Company'
'Thomas Weyherm\"uller'
'Eckhard Bill'
'Corinna R. Hess'

_publ_section_title
;
Zn and Fe Complexes Containing a Redox Active Macrocyclic Biquinazoline
Ligand
;
_journal_name_full 'Inorganic Chemistry'
_journal_page_first 2944
_journal_page_last 2955
_journal_paper_doi 10.1021/ic8020172
_journal_volume 48
_journal_year 2009
_chemical_formula_moiety 'C35 H36 Cl Fe N9'
_chemical_formula_sum 'C35 H36 Cl Fe N9'
_chemical_formula_weight 674.03
_chemical_name_systematic
; 
 ? 
;
_space_group_IT_number 14
_symmetry_cell_setting monoclinic
_symmetry_space_group_name_Hall '-P 2ybc'
_symmetry_space_group_name_H-M 'P 1 21/c 1'
_atom_sites_solution_hydrogens geom
_atom_sites_solution_primary direct
_atom_sites_solution_secondary difmap
_audit_creation_method SHELXL-97
_cell_angle_alpha 90.00
_cell_angle_beta 105.142(3)
_cell_angle_gamma 90.00
_cell_formula_units_Z 4
_cell_length_a 13.1116(4)
_cell_length_b 13.3005(4)
_cell_length_c 19.4841(7)
_cell_measurement_temperature 100(2)
_cell_volume 3279.88(19)
_computing_cell_refinement 'Bruker AXS Collect Software'
_computing_data_collection 'Bruker AXS Collect Software'
_computing_data_reduction 'Bruker AXS Collect Software'
_computing_structure_refinement 'SHELXL-97 (Sheldrick, 1997)'
_computing_structure_solution 'SHELXS-97 (Sheldrick, 1990)'
_diffrn_ambient_temperature 100(2)
_diffrn_measured_fraction_theta_full 0.996
_diffrn_measured_fraction_theta_max 0.996
_diffrn_measurement_device_type 'Bruker-Nonius KappaCCD'
_diffrn_measurement_method '639 images at 1.0 deg. stepwise rotation in omega and phi, 120 sec./frame'
_diffrn_radiation_monochromator graphite
_diffrn_radiation_source 'rotating anode'
_diffrn_radiation_type MoK\a
_diffrn_radiation_wavelength 0.71073
_diffrn_reflns_av_R_equivalents 0.0420
_diffrn_reflns_av_sigmaI/netI 0.0314
_diffrn_reflns_limit_h_max 18
_diffrn_reflns_limit_h_min -18
_diffrn_reflns_limit_k_max 18
_diffrn_reflns_limit_k_min -18
_diffrn_reflns_limit_l_max 27
_diffrn_reflns_limit_l_min -27
_diffrn_reflns_number 52508
_diffrn_reflns_theta_full 30.00
_diffrn_reflns_theta_max 30.00
_diffrn_reflns_theta_min 3.22
_exptl_absorpt_coefficient_mu 0.582
_exptl_absorpt_correction_T_max 0.9856
_exptl_absorpt_correction_T_min 0.7712
_exptl_absorpt_correction_type multi-scan
_exptl_absorpt_process_details 'Bruker SADABS-2006/1'
_exptl_crystal_colour 'dark red'
_exptl_crystal_density_diffrn 1.365
_exptl_crystal_density_method 'not measured'
_exptl_crystal_description 'transparent parallelepiped'
_exptl_crystal_F_000 1408
_exptl_crystal_size_max 0.13
_exptl_crystal_size_mid 0.13
_exptl_crystal_size_min 0.05
_refine_diff_density_max 0.627
_refine_diff_density_min -0.298
_refine_diff_density_rms 0.072
_refine_ls_extinction_method none
_refine_ls_goodness_of_fit_ref 1.049
_refine_ls_hydrogen_treatment constr
_refine_ls_matrix_type full
_refine_ls_number_parameters 449
_refine_ls_number_reflns 9535
_refine_ls_number_restraints 20
_refine_ls_restrained_S_all 1.052
_refine_ls_R_factor_all 0.0569
_refine_ls_R_factor_gt 0.0428
_refine_ls_shift/su_max 0.001
_refine_ls_shift/su_mean 0.000
_refine_ls_structure_factor_coef Fsqd
_refine_ls_weighting_details 'calc w=1/[\s^2^(Fo^2^)+(0.0492P)^2^+2.9275P] where P=(Fo^2^+2Fc^2^)/3'
_refine_ls_weighting_scheme calc
_refine_ls_wR_factor_gt 0.1045
_refine_ls_wR_factor_ref 0.1129
_reflns_number_gt 7791
_reflns_number_total 9535
_reflns_threshold_expression >2sigma(I)
_cod_data_source_file ic8020172_si_002_5.cif
_cod_data_source_block '[Fe(Mabiq)(NCMe)(Cl)]'
_cod_depositor_comments
;
The following automatic conversions were performed:
'_exptl_absorpt_correction_type' value 'Multi-Scan' changed to
'multi-scan' according to
'/home/saulius/struct/CIF-dictionaries/cif_core.dic' dictionary named
'cif_core.dic' version 2.4.1 from 2010-06-29.

Automatic conversion script
Id: cif_fix_enum 1527 2010-12-29 10:47:43Z saulius 
;
_cod_original_cell_volume 3279.88(18)
_cod_original_sg_symbol_H-M 'P 21/c'
_cod_database_code 4301802

loop_
_symmetry_equiv_pos_as_xyz
'x, y, z'
'-x, y+1/2, -z+1/2'
'-x, -y, -z'
'x, -y-1/2, z-1/2'

loop_
_atom_site_label
_atom_site_type_symbol
_atom_site_fract_x
_atom_site_fract_y
_atom_site_fract_z
_atom_site_U_iso_or_equiv
_atom_site_adp_type
_atom_site_occupancy
_atom_site_symmetry_multiplicity
_atom_site_calc_flag
_atom_site_refinement_flags
_atom_site_disorder_assembly
_atom_site_disorder_group
Fe1 Fe 0.510195(19) -0.020128(18) 1.190114(13) 0.01608(7) Uani 1 1 d . A .
Cl1 Cl 0.50983(3) -0.18547(3) 1.22851(2) 0.02256(9) Uani 1 1 d . . .
N1 N 0.40046(11) 0.01401(11) 1.23454(8) 0.0178(3) Uani 1 1 d . . .
N2 N 0.61874(12) 0.01566(11) 1.27297(8) 0.0187(3) Uani 1 1 d D . .
N3 N 0.61303(11) -0.05888(11) 1.14027(8) 0.0182(3) Uani 1 1 d . . .
N4 N 0.40898(11) -0.05710(11) 1.10316(8) 0.0173(3) Uani 1 1 d . . .
C1 C 0.41226(14) 0.04464(12) 1.30241(9) 0.0189(3) Uani 1 1 d . A .
C2 C 0.50919(14) 0.05950(13) 1.35096(9) 0.0215(3) Uani 1 1 d . . .
H2 H 0.5089 0.0785 1.3979 0.026 Uiso 1 1 calc R A .
C3 C 0.60696(14) 0.04866(13) 1.33616(9) 0.0193(3) Uani 1 1 d D A .
C4 C 0.71222(15) 0.06870(17) 1.38972(10) 0.0222(4) Uani 0.898(2) 1 d PD A 1
C5 C 0.78241(15) 0.08520(16) 1.33701(11) 0.0238(4) Uani 0.898(2) 1 d PD A 1
C6 C 0.72336(15) 0.02283(16) 1.27395(11) 0.0215(5) Uani 0.898(2) 1 d PD A 1
N7 N 0.77020(15) -0.01210(14) 1.22752(9) 0.0222(5) Uani 0.898(2) 1 d PD A 1
C30 C 0.74342(18) -0.02742(18) 1.43492(12) 0.0294(5) Uani 0.898(2) 1 d PD A 1
H30A H 0.6887 -0.0431 1.4592 0.044 Uiso 0.898(2) 1 calc PR A 1
H30B H 0.8109 -0.0165 1.4703 0.044 Uiso 0.898(2) 1 calc PR A 1
H30C H 0.7504 -0.0836 1.4039 0.044 Uiso 0.898(2) 1 calc PR A 1
C31 C 0.70826(18) 0.15811(18) 1.43839(12) 0.0294(5) Uani 0.898(2) 1 d PD A 1
H31A H 0.6721 0.2146 1.4098 0.044 Uiso 0.898(2) 1 calc PR A 1
H31B H 0.7804 0.1781 1.4633 0.044 Uiso 0.898(2) 1 calc PR A 1
H31C H 0.6697 0.1389 1.4732 0.044 Uiso 0.898(2) 1 calc PR A 1
C32 C 0.89926(19) 0.0538(3) 1.36562(14) 0.0336(6) Uani 0.898(2) 1 d PD A 1
H32A H 0.9034 -0.0188 1.3742 0.050 Uiso 0.898(2) 1 calc PR A 1
H32B H 0.9304 0.0894 1.4102 0.050 Uiso 0.898(2) 1 calc PR A 1
H32C H 0.9382 0.0711 1.3306 0.050 Uiso 0.898(2) 1 calc PR A 1
C33 C 0.77571(19) 0.19555(17) 1.31035(13) 0.0308(5) Uani 0.898(2) 1 d PD A 1
H33A H 0.8101 0.2012 1.2715 0.046 Uiso 0.898(2) 1 calc PR A 1
H33B H 0.8114 0.2398 1.3495 0.046 Uiso 0.898(2) 1 calc PR A 1
H33C H 0.7014 0.2154 1.2932 0.046 Uiso 0.898(2) 1 calc PR A 1
C4X C 0.7152(6) 0.0869(10) 1.3783(6) 0.0222(4) Uani 0.102(2) 1 d PD A 2
C5X C 0.7939(9) 0.0138(10) 1.3542(6) 0.0238(4) Uani 0.102(2) 1 d PD A 2
C6X C 0.7243(5) -0.0024(18) 1.2780(7) 0.0215(5) Uani 0.102(2) 1 d PD A 2
N7X N 0.7759(11) -0.0403(17) 1.2338(5) 0.0222(5) Uani 0.102(2) 1 d PD A 2
C30X C 0.7330(15) 0.0815(14) 1.4606(7) 0.0294(5) Uani 0.102(2) 1 d PD A 2
H30D H 0.8026 0.1092 1.4841 0.044 Uiso 0.102(2) 1 calc PR A 2
H30E H 0.7293 0.0113 1.4751 0.044 Uiso 0.102(2) 1 calc PR A 2
H30F H 0.6781 0.1207 1.4744 0.044 Uiso 0.102(2) 1 calc PR A 2
C31X C 0.7383(15) 0.1971(10) 1.3618(9) 0.0294(5) Uani 0.102(2) 1 d PD A 2
H31D H 0.8070 0.2174 1.3924 0.044 Uiso 0.102(2) 1 calc PR A 2
H31E H 0.6830 0.2409 1.3705 0.044 Uiso 0.102(2) 1 calc PR A 2
H31F H 0.7396 0.2026 1.3118 0.044 Uiso 0.102(2) 1 calc PR A 2
C32X C 0.8135(14) -0.0869(11) 1.3950(9) 0.0336(6) Uani 0.102(2) 1 d PD A 2
H32D H 0.8535 -0.0745 1.4443 0.050 Uiso 0.102(2) 1 calc PR A 2
H32E H 0.8538 -0.1320 1.3722 0.050 Uiso 0.102(2) 1 calc PR A 2
H32F H 0.7456 -0.1181 1.3945 0.050 Uiso 0.102(2) 1 calc PR A 2
C33X C 0.8974(13) 0.064(2) 1.3505(14) 0.0308(5) Uani 0.102(2) 1 d PD A 2
H33D H 0.9418 0.0753 1.3988 0.046 Uiso 0.102(2) 1 calc PR A 2
H33E H 0.8819 0.1285 1.3257 0.046 Uiso 0.102(2) 1 calc PR A 2
H33F H 0.9347 0.0202 1.3246 0.046 Uiso 0.102(2) 1 calc PR A 2
C8 C 0.71856(13) -0.05862(13) 1.16529(9) 0.0199(3) Uani 1 1 d D A .
C9 C 0.78208(14) -0.10454(13) 1.12368(10) 0.0211(3) Uani 1 1 d . . .
C10 C 0.89220(15) -0.11642(15) 1.14916(11) 0.0272(4) Uani 1 1 d . A .
H10 H 0.9279 -0.0918 1.1949 0.033 Uiso 1 1 calc R . .
C11 C 0.94818(15) -0.16390(16) 1.10751(12) 0.0315(4) Uani 1 1 d . . .
H11 H 1.0223 -0.1728 1.1250 0.038 Uiso 1 1 calc R A .
C12 C 0.89593(16) -0.19937(16) 1.03902(12) 0.0304(4) Uani 1 1 d . A .
H12 H 0.9352 -0.2321 1.0109 0.037 Uiso 1 1 calc R . .
C13 C 0.78899(15) -0.18690(14) 1.01281(11) 0.0252(4) Uani 1 1 d . . .
H13 H 0.7548 -0.2089 0.9661 0.030 Uiso 1 1 calc R A .
C14 C 0.72946(14) -0.14112(13) 1.05545(10) 0.0201(3) Uani 1 1 d . A .
N15 N 0.62116(12) -0.13613(11) 1.03000(8) 0.0201(3) Uani 1 1 d . . .
C16 C 0.57045(13) -0.09852(12) 1.07352(9) 0.0182(3) Uani 1 1 d . A .
C17 C 0.45267(13) -0.09661(12) 1.05188(9) 0.0178(3) Uani 1 1 d . A .
N18 N 0.40273(12) -0.13105(11) 0.98967(8) 0.0199(3) Uani 1 1 d . . .
C19 C 0.29394(14) -0.12624(13) 0.97275(9) 0.0200(3) Uani 1 1 d . A .
C20 C 0.23543(15) -0.16321(15) 0.90585(10) 0.0246(4) Uani 1 1 d . . .
H20 H 0.2711 -0.1903 0.8734 0.029 Uiso 1 1 calc R A .
C21 C 0.12713(16) -0.15971(16) 0.88805(11) 0.0287(4) Uani 1 1 d . A .
H21 H 0.0879 -0.1846 0.8432 0.034 Uiso 1 1 calc R . .
C22 C 0.07361(15) -0.11947(16) 0.93585(11) 0.0282(4) Uani 1 1 d . . .
H22 H -0.0014 -0.1175 0.9229 0.034 Uiso 1 1 calc R A .
C23 C 0.12878(14) -0.08300(15) 1.00106(10) 0.0241(4) Uani 1 1 d . A .
H23 H 0.0920 -0.0559 1.0328 0.029 Uiso 1 1 calc R . .
C24 C 0.24012(14) -0.08603(13) 1.02053(9) 0.0196(3) Uani 1 1 d . . .
C25 C 0.30306(13) -0.05099(13) 1.08865(9) 0.0185(3) Uani 1 1 d . A .
N26 N 0.24970(12) -0.01223(11) 1.13411(8) 0.0204(3) Uani 1 1 d . . .
C27 C 0.29571(14) 0.01663(13) 1.19894(9) 0.0194(3) Uani 1 1 d . A .
C28 C 0.23062(14) 0.06746(14) 1.24356(10) 0.0227(3) Uani 1 1 d . . .
C29 C 0.30617(14) 0.05731(14) 1.31995(10) 0.0224(3) Uani 1 1 d . A .
C34 C 0.12120(15) 0.02069(17) 1.23323(11) 0.0300(4) Uani 1 1 d . A .
H34A H 0.0808 0.0286 1.1836 0.045 Uiso 1 1 calc R . .
H34B H 0.0840 0.0545 1.2643 0.045 Uiso 1 1 calc R . .
H34C H 0.1286 -0.0510 1.2452 0.045 Uiso 1 1 calc R . .
C35 C 0.21731(16) 0.17876(15) 1.21808(11) 0.0288(4) Uani 1 1 d . A .
H35A H 0.2870 0.2103 1.2262 0.043 Uiso 1 1 calc R . .
H35B H 0.1753 0.2153 1.2448 0.043 Uiso 1 1 calc R . .
H35C H 0.1813 0.1808 1.1673 0.043 Uiso 1 1 calc R . .
C36 C 0.28445(17) -0.04031(17) 1.35661(11) 0.0313(4) Uani 1 1 d . . .
H36A H 0.3403 -0.0504 1.4006 0.047 Uiso 1 1 calc R A .
H36B H 0.2832 -0.0975 1.3247 0.047 Uiso 1 1 calc R . .
H36C H 0.2160 -0.0350 1.3678 0.047 Uiso 1 1 calc R . .
C37 C 0.30368(16) 0.14664(16) 1.36877(11) 0.0302(4) Uani 1 1 d . . .
H37A H 0.3479 0.1319 1.4166 0.045 Uiso 1 1 calc R A .
H37B H 0.2308 0.1587 1.3709 0.045 Uiso 1 1 calc R . .
H37C H 0.3308 0.2066 1.3501 0.045 Uiso 1 1 calc R . .
N101 N 0.50667(12) 0.11686(11) 1.15480(8) 0.0202(3) Uani 1 1 d . . .
C102 C 0.49749(15) 0.19356(14) 1.12911(10) 0.0238(4) Uani 1 1 d . A .
C103 C 0.48731(18) 0.29305(15) 1.09586(11) 0.0305(4) Uani 1 1 d . . .
H10A H 0.4937 0.3449 1.1325 0.046 Uiso 1 1 calc R A .
H10B H 0.4182 0.2987 1.0614 0.046 Uiso 1 1 calc R . .
H10C H 0.5433 0.3022 1.0715 0.046 Uiso 1 1 calc R . .

loop_
_atom_site_aniso_label
_atom_site_aniso_U_11
_atom_site_aniso_U_22
_atom_site_aniso_U_33
_atom_site_aniso_U_23
_atom_site_aniso_U_13
_atom_site_aniso_U_12
Fe1 0.01783(12) 0.01597(12) 0.01637(12) -0.00106(9) 0.00793(9) -0.00063(8)
Cl1 0.0264(2) 0.01895(19) 0.0248(2) 0.00193(15) 0.01111(16) 0.00020(15)
N1 0.0199(7) 0.0178(6) 0.0177(7) -0.0006(5) 0.0086(5) 0.0004(5)
N2 0.0205(7) 0.0190(7) 0.0182(7) -0.0011(5) 0.0081(5) -0.0017(5)
N3 0.0203(7) 0.0170(6) 0.0193(7) -0.0003(5) 0.0090(5) -0.0012(5)
N4 0.0191(6) 0.0169(6) 0.0177(7) -0.0008(5) 0.0081(5) -0.0001(5)
C1 0.0233(8) 0.0165(7) 0.0197(8) -0.0005(6) 0.0107(7) 0.0009(6)
C2 0.0273(9) 0.0216(8) 0.0177(8) -0.0022(6) 0.0096(7) 0.0015(7)
C3 0.0233(8) 0.0168(7) 0.0179(8) -0.0005(6) 0.0058(6) -0.0001(6)
C4 0.0222(8) 0.0262(10) 0.0178(9) -0.0019(8) 0.0046(7) 0.0005(7)
C5 0.0185(8) 0.0295(10) 0.0241(10) -0.0049(8) 0.0071(7) -0.0044(8)
C6 0.0203(8) 0.0241(13) 0.0218(9) -0.0019(8) 0.0081(7) -0.0060(7)
N7 0.0195(7) 0.0259(12) 0.0227(8) -0.0027(7) 0.0081(6) -0.0034(7)
C30 0.0274(10) 0.0347(12) 0.0235(10) 0.0015(9) 0.0022(8) 0.0015(9)
C31 0.0284(10) 0.0333(11) 0.0277(11) -0.0117(9) 0.0096(9) -0.0062(9)
C32 0.0220(10) 0.0512(16) 0.0260(14) -0.0086(12) 0.0034(9) -0.0006(10)
C33 0.0328(11) 0.0292(11) 0.0333(12) -0.0071(9) 0.0137(9) -0.0122(9)
C4X 0.0222(8) 0.0262(10) 0.0178(9) -0.0019(8) 0.0046(7) 0.0005(7)
C5X 0.0185(8) 0.0295(10) 0.0241(10) -0.0049(8) 0.0071(7) -0.0044(8)
C6X 0.0203(8) 0.0241(13) 0.0218(9) -0.0019(8) 0.0081(7) -0.0060(7)
N7X 0.0195(7) 0.0259(12) 0.0227(8) -0.0027(7) 0.0081(6) -0.0034(7)
C30X 0.0274(10) 0.0347(12) 0.0235(10) 0.0015(9) 0.0022(8) 0.0015(9)
C31X 0.0284(10) 0.0333(11) 0.0277(11) -0.0117(9) 0.0096(9) -0.0062(9)
C32X 0.0220(10) 0.0512(16) 0.0260(14) -0.0086(12) 0.0034(9) -0.0006(10)
C33X 0.0328(11) 0.0292(11) 0.0333(12) -0.0071(9) 0.0137(9) -0.0122(9)
C8 0.0188(7) 0.0228(8) 0.0204(8) -0.0002(6) 0.0096(6) -0.0023(6)
C9 0.0207(8) 0.0209(8) 0.0257(8) 0.0010(7) 0.0131(7) -0.0017(6)
C10 0.0213(8) 0.0321(10) 0.0305(10) -0.0006(8) 0.0110(7) -0.0024(7)
C11 0.0200(8) 0.0370(11) 0.0412(12) 0.0005(9) 0.0144(8) 0.0017(8)
C12 0.0267(9) 0.0307(10) 0.0414(11) -0.0020(8) 0.0221(9) 0.0027(8)
C13 0.0274(9) 0.0238(9) 0.0296(9) -0.0027(7) 0.0165(8) -0.0002(7)
C14 0.0211(8) 0.0185(8) 0.0242(8) 0.0026(6) 0.0119(7) 0.0002(6)
N15 0.0228(7) 0.0191(7) 0.0216(7) -0.0010(5) 0.0113(6) -0.0001(5)
C16 0.0210(8) 0.0169(7) 0.0188(8) 0.0009(6) 0.0088(6) -0.0001(6)
C17 0.0209(7) 0.0163(7) 0.0183(7) 0.0011(6) 0.0090(6) 0.0010(6)
N18 0.0223(7) 0.0200(7) 0.0190(7) -0.0016(5) 0.0080(6) -0.0005(5)
C19 0.0224(8) 0.0189(8) 0.0196(8) 0.0017(6) 0.0069(6) -0.0008(6)
C20 0.0264(9) 0.0277(9) 0.0200(8) -0.0021(7) 0.0067(7) -0.0004(7)
C21 0.0271(9) 0.0351(10) 0.0223(9) -0.0019(8) 0.0035(7) -0.0035(8)
C22 0.0213(8) 0.0355(10) 0.0267(9) 0.0020(8) 0.0043(7) -0.0009(7)
C23 0.0204(8) 0.0285(9) 0.0238(9) 0.0015(7) 0.0066(7) 0.0013(7)
C24 0.0216(8) 0.0188(8) 0.0188(8) 0.0016(6) 0.0059(6) 0.0006(6)
C25 0.0202(8) 0.0181(7) 0.0192(8) 0.0005(6) 0.0088(6) -0.0005(6)
N26 0.0195(7) 0.0231(7) 0.0208(7) -0.0027(6) 0.0092(6) 0.0007(6)
C27 0.0214(8) 0.0183(7) 0.0216(8) -0.0014(6) 0.0108(6) -0.0009(6)
C28 0.0192(8) 0.0276(9) 0.0237(8) -0.0047(7) 0.0098(7) 0.0005(7)
C29 0.0225(8) 0.0257(9) 0.0220(8) -0.0029(7) 0.0112(7) 0.0025(7)
C34 0.0207(8) 0.0420(11) 0.0302(10) -0.0052(9) 0.0119(8) -0.0023(8)
C35 0.0272(9) 0.0272(9) 0.0324(10) -0.0013(8) 0.0086(8) 0.0057(7)
C36 0.0322(10) 0.0373(11) 0.0286(10) 0.0054(8) 0.0154(8) -0.0007(8)
C37 0.0293(9) 0.0354(11) 0.0287(10) -0.0105(8) 0.0123(8) 0.0034(8)
N101 0.0238(7) 0.0208(7) 0.0180(7) -0.0024(6) 0.0089(6) 0.0006(5)
C102 0.0275(9) 0.0241(9) 0.0212(8) -0.0049(7) 0.0091(7) -0.0022(7)
C103 0.0445(12) 0.0212(9) 0.0269(9) 0.0002(7) 0.0114(9) -0.0009(8)

loop_
_atom_type_symbol
_atom_type_description
_atom_type_scat_dispersion_real
_atom_type_scat_dispersion_imag
_atom_type_scat_source
C C 0.0033 0.0016 'International Tables Vol C Tables 4.2.6.8 and 6.1.1.4'
H H 0.0000 0.0000 'International Tables Vol C Tables 4.2.6.8 and 6.1.1.4'
N N 0.0061 0.0033 'International Tables Vol C Tables 4.2.6.8 and 6.1.1.4'
Cl Cl 0.1484 0.1585 'International Tables Vol C Tables 4.2.6.8 and 6.1.1.4'
Fe Fe 0.3463 0.8444 'International Tables Vol C Tables 4.2.6.8 and 6.1.1.4'

loop_
_geom_angle_atom_site_label_1
_geom_angle_atom_site_label_2
_geom_angle_atom_site_label_3
_geom_angle
_geom_angle_site_symmetry_1
_geom_angle_site_symmetry_3
_geom_angle_publ_flag
N2 Fe1 N1 92.33(6) . . ?
N2 Fe1 N4 175.80(6) . . ?
N1 Fe1 N4 91.82(6) . . ?
N2 Fe1 N3 91.58(6) . . ?
N1 Fe1 N3 176.00(6) . . ?
N4 Fe1 N3 84.28(6) . . ?
N2 Fe1 N101 90.52(6) . . ?
N1 Fe1 N101 89.23(6) . . ?
N4 Fe1 N101 88.90(6) . . ?
N3 Fe1 N101 91.57(6) . . ?
N2 Fe1 Cl1 91.57(5) . . ?
N1 Fe1 Cl1 90.80(5) . . ?
N4 Fe1 Cl1 89.01(4) . . ?
N3 Fe1 Cl1 88.26(4) . . ?
N101 Fe1 Cl1 177.90(5) . . ?
C1 N1 C27 109.34(14) . . ?
C1 N1 Fe1 127.21(12) . . ?
C27 N1 Fe1 123.33(12) . . ?
C3 N2 C6 108.45(15) . . ?
C3 N2 C6X 110.0(5) . . ?
C6 N2 C6X 14.3(10) . . ?
C3 N2 Fe1 127.74(12) . . ?
C6 N2 Fe1 123.41(13) . . ?
C6X N2 Fe1 121.8(6) . . ?
C8 N3 C16 117.96(14) . . ?
C8 N3 Fe1 127.40(12) . . ?
C16 N3 Fe1 114.42(11) . . ?
C25 N4 C17 118.18(15) . . ?
C25 N4 Fe1 127.34(11) . . ?
C17 N4 Fe1 114.46(11) . . ?
N1 C1 C2 124.06(15) . . ?
N1 C1 C29 111.95(15) . . ?
C2 C1 C29 123.95(15) . . ?
C1 C2 C3 124.99(16) . . ?
N2 C3 C2 123.48(16) . . ?
N2 C3 C4 112.48(15) . . ?
C2 C3 C4 124.00(16) . . ?
N2 C3 C4X 106.6(5) . . ?
C2 C3 C4X 129.0(5) . . ?
C4 C3 C4X 12.7(6) . . ?
C3 C4 C31 112.94(17) . . ?
C3 C4 C30 107.69(17) . . ?
C31 C4 C30 109.66(17) . . ?
C3 C4 C5 99.11(15) . . ?
C31 C4 C5 114.77(18) . . ?
C30 C4 C5 112.14(18) . . ?
C6 C5 C32 113.1(2) . . ?
C6 C5 C33 105.90(17) . . ?
C32 C5 C33 109.9(2) . . ?
C6 C5 C4 101.06(15) . . ?
C32 C5 C4 115.07(18) . . ?
C33 C5 C4 111.17(17) . . ?
N7 C6 N2 128.06(19) . . ?
N7 C6 C5 121.56(17) . . ?
N2 C6 C5 110.29(16) . . ?
C6 N7 C8 124.08(19) . . ?
C3 C4X C31X 114.0(10) . . ?
C3 C4X C30X 113.9(11) . . ?
C31X C4X C30X 105.8(9) . . ?
C3 C4X C5X 102.9(7) . . ?
C31X C4X C5X 110.1(9) . . ?
C30X C4X C5X 110.2(9) . . ?
C33X C5X C6X 108.9(11) . . ?
C33X C5X C32X 111.9(11) . . ?
C6X C5X C32X 110.6(11) . . ?
C33X C5X C4X 113.7(11) . . ?
C6X C5X C4X 96.0(8) . . ?
C32X C5X C4X 114.5(9) . . ?
N7X C6X N2 133.8(11) . . ?
N7X C6X C5X 113.8(7) . . ?
N2 C6X C5X 111.9(8) . . ?
C6X N7X C8 117.1(12) . . ?
N3 C8 N7 123.12(16) . . ?
N3 C8 N7X 127.3(6) . . ?
N7 C8 N7X 16.6(10) . . ?
N3 C8 C9 119.16(16) . . ?
N7 C8 C9 117.64(16) . . ?
N7X C8 C9 111.8(6) . . ?
C10 C9 C14 119.77(16) . . ?
C10 C9 C8 122.64(17) . . ?
C14 C9 C8 117.57(16) . . ?
C11 C10 C9 119.84(19) . . ?
C10 C11 C12 120.46(18) . . ?
C13 C12 C11 120.52(17) . . ?
C12 C13 C14 119.99(18) . . ?
N15 C14 C9 121.69(15) . . ?
N15 C14 C13 118.90(17) . . ?
C9 C14 C13 119.38(16) . . ?
C16 N15 C14 115.87(15) . . ?
N15 C16 N3 127.54(16) . . ?
N15 C16 C17 119.22(15) . . ?
N3 C16 C17 113.23(14) . . ?
N18 C17 N4 127.29(16) . . ?
N18 C17 C16 119.31(14) . . ?
N4 C17 C16 113.40(14) . . ?
C17 N18 C19 116.35(15) . . ?
N18 C19 C24 121.59(16) . . ?
N18 C19 C20 118.78(16) . . ?
C24 C19 C20 119.63(16) . . ?
C21 C20 C19 119.79(17) . . ?
C20 C21 C22 120.46(18) . . ?
C23 C22 C21 120.77(18) . . ?
C22 C23 C24 119.74(17) . . ?
C23 C24 C19 119.61(16) . . ?
C23 C24 C25 122.74(16) . . ?
C19 C24 C25 117.64(15) . . ?
N4 C25 N26 124.22(16) . . ?
N4 C25 C24 118.95(15) . . ?
N26 C25 C24 116.83(15) . . ?
C27 N26 C25 123.54(15) . . ?
N26 C27 N1 129.16(15) . . ?
N26 C27 C28 119.67(16) . . ?
N1 C27 C28 111.05(15) . . ?
C27 C28 C34 112.96(15) . . ?
C27 C28 C35 105.81(15) . . ?
C34 C28 C35 108.78(16) . . ?
C27 C28 C29 101.22(14) . . ?
C34 C28 C29 115.46(16) . . ?
C35 C28 C29 112.09(15) . . ?
C1 C29 C37 113.22(15) . . ?
C1 C29 C36 107.44(15) . . ?
C37 C29 C36 109.23(16) . . ?
C1 C29 C28 100.62(13) . . ?
C37 C29 C28 114.48(16) . . ?
C36 C29 C28 111.44(16) . . ?
C102 N101 Fe1 173.68(16) . . ?
N101 C102 C103 179.1(2) . . ?

loop_
_geom_bond_atom_site_label_1
_geom_bond_atom_site_label_2
_geom_bond_distance
_geom_bond_site_symmetry_2
_geom_bond_publ_flag
Fe1 N2 1.9125(15) . ?
Fe1 N1 1.9174(14) . ?
Fe1 N4 1.9232(15) . ?
Fe1 N3 1.9264(14) . ?
Fe1 N101 1.9438(15) . ?
Fe1 Cl1 2.3233(5) . ?
N1 C1 1.353(2) . ?
N1 C27 1.368(2) . ?
N2 C3 1.353(2) . ?
N2 C6 1.370(2) . ?
N2 C6X 1.383(5) . ?
N3 C8 1.342(2) . ?
N3 C16 1.379(2) . ?
N4 C25 1.345(2) . ?
N4 C17 1.379(2) . ?
C1 C2 1.386(3) . ?
C1 C29 1.526(2) . ?
C2 C3 1.393(2) . ?
C3 C4 1.521(3) . ?
C3 C4X 1.530(5) . ?
C4 C31 1.530(3) . ?
C4 C30 1.546(3) . ?
C4 C5 1.563(3) . ?
C5 C6 1.517(3) . ?
C5 C32 1.545(3) . ?
C5 C33 1.552(3) . ?
C6 N7 1.304(2) . ?
N7 C8 1.372(2) . ?
C4X C31X 1.547(9) . ?
C4X C30X 1.560(9) . ?
C4X C5X 1.576(9) . ?
C5X C33X 1.531(10) . ?
C5X C6X 1.542(9) . ?
C5X C32X 1.544(9) . ?
C6X N7X 1.326(9) . ?
N7X C8 1.372(5) . ?
C8 C9 1.441(2) . ?
C9 C10 1.408(3) . ?
C9 C14 1.414(3) . ?
C10 C11 1.381(3) . ?
C11 C12 1.412(3) . ?
C12 C13 1.371(3) . ?
C13 C14 1.417(2) . ?
C14 N15 1.378(2) . ?
N15 C16 1.306(2) . ?
C16 C17 1.491(2) . ?
C17 N18 1.301(2) . ?
N18 C19 1.379(2) . ?
C19 C24 1.412(2) . ?
C19 C20 1.417(2) . ?
C20 C21 1.372(3) . ?
C21 C22 1.410(3) . ?
C22 C23 1.376(3) . ?
C23 C24 1.410(2) . ?
C24 C25 1.445(2) . ?
C25 N26 1.365(2) . ?
N26 C27 1.307(2) . ?
C27 C28 1.526(2) . ?
C28 C34 1.528(3) . ?
C28 C35 1.557(3) . ?
C28 C29 1.563(3) . ?
C29 C37 1.528(3) . ?
C29 C36 1.544(3) . ?
N101 C102 1.129(2) . ?
C102 C103 1.464(3) . ?
